data_7242125
loop_
_publ_author_name
'Mirzaei, Saber'
'Lindeman, Sergey V.'
'Wang, Denan'
'Mirzaei, M. Saeed'
'Timerghazin, Qadir K.'

_publ_section_title
;
 Conformational switch in the crystal states of a calix[4]arene
;
_journal_issue 9
_journal_name_full CrystEngComm
_journal_page_first 1906
_journal_page_last 1911
_journal_paper_doi 10.1039/D0CE01704C
_journal_volume 23
_journal_year 2021
_chemical_formula_moiety 'C56 H80 O8'
_chemical_formula_sum 'C56 H80 O8'
_chemical_formula_weight 881.20
_space_group_crystal_system triclinic
_space_group_IT_number 2
_space_group_name_Hall '-P 1'
_space_group_name_H-M_alt 'P -1'
_atom_sites_solution_hydrogens geom
_atom_sites_solution_primary direct
_audit_creation_date 2019-03-14
_audit_creation_method
;
Olex2 1.2
(compiled 2018.05.29 svn.r3508 for OlexSys, GUI svn.r5506)
;
_audit_update_record
;
2020-07-09 deposited with the CCDC.	2021-01-19 downloaded from the CCDC.
;
_cell_angle_alpha 104.555(4)
_cell_angle_beta 99.233(3)
_cell_angle_gamma 98.058(4)
_cell_formula_units_Z 1
_cell_length_a 6.8417(3)
_cell_length_b 12.7268(6)
_cell_length_c 15.2879(6)
_cell_measurement_reflns_used 6187
_cell_measurement_temperature 100.05(10)
_cell_measurement_theta_max 70.3740
_cell_measurement_theta_min 4.0210
_cell_volume 1248.84(10)
_computing_cell_refinement 'CrysAlisPro 1.171.39.46 (Rigaku OD, 2018)'
_computing_data_collection 'CrysAlisPro 1.171.39.46 (Rigaku OD, 2018)'
_computing_data_reduction 'CrysAlisPro 1.171.39.46 (Rigaku OD, 2018)'
_computing_molecular_graphics 'Olex2 (Dolomanov et al., 2009)'
_computing_publication_material 'Olex2 (Dolomanov et al., 2009)'
_computing_structure_refinement 'ShelXL (Sheldrick, 2015)'
_computing_structure_solution 'ShelXS (Sheldrick, 2008)'
_diffrn_ambient_environment N~2~
_diffrn_ambient_temperature 100.05(10)
_diffrn_detector 'CCD plate'
_diffrn_detector_area_resol_mean 10.3756
_diffrn_detector_type Atlas
_diffrn_measured_fraction_theta_full 0.986
_diffrn_measured_fraction_theta_max 0.986
_diffrn_measurement_details
;
List of Runs (angles in degrees, time in seconds):

  # Type    Start    End  Width  t~exp~   \w     \q     \k     \f   Frames
#--------------------------------------------------------------------------
  1  \w    -67.00  32.00   1.00   10.00    --  -42.46  37.00  30.00   99
  2  \w    -67.00  32.00   1.00   10.00    --  -42.46  37.00-180.00   99
  3  \w   -117.00 -18.00   1.00   10.00    --  -42.46 -37.00-150.00   99
  4  \w      1.00  83.00   1.00   10.00    --   42.46 -99.00 120.00   82
  5  \w     28.00 129.00   1.00   40.00    --  100.00 -61.00 150.00  101
  6  \w     72.00 176.00   1.00   40.00    --  100.00  30.00 -30.00  104
  7  \w     72.00 176.00   1.00   40.00    --  100.00  30.00-120.00  104
  8  \w     27.00 118.00   1.00   40.00    --  100.00-125.00  90.00   91
  9  \w     27.00 118.00   1.00   40.00    --  100.00-125.00 150.00   91
 10  \w     27.00 126.00   1.00   40.00    --  100.00 -45.00 -30.00   99
 11  \w     24.00 128.00   1.00   40.00    --  100.00 -30.00 -90.00  104
 12  \w     74.00 173.00   1.00   40.00    --  100.00  45.00 -60.00   99
 13  \w     27.00 118.00   1.00   40.00    --  100.00-125.00 -60.00   91
 14  \w     24.00 133.00   1.00   40.00    --  100.00 -77.00 -60.00  109
 15  \w     17.00 110.00   1.00   40.00    --  100.00 -94.00 150.00   93
 16  \w   -115.00 -14.00   1.00   10.00    --  -42.46 -57.00 150.00  101
 17  \w    -67.00  32.00   1.00   10.00    --  -42.46  37.00 -60.00   99
 18  \w   -115.00 -14.00   1.00   10.00    --  -42.46 -57.00  60.00  101
 19  \w   -119.00 -10.00   1.00   10.00    --  -42.46 -77.00   0.00  109
 20  \w     71.00 172.00   1.00   40.00    --  100.00  61.00 -30.00  101
 21  \w     71.00 172.00   1.00   40.00    --  100.00  61.00 150.00  101
 22  \w     71.00 172.00   1.00   40.00    --  100.00  61.00   0.00  101
 23  \w     71.00 172.00   1.00   40.00    --  100.00  61.00  30.00  101
 24  \w     72.00 176.00   1.00   40.00    --  100.00  30.00  90.00  104
 25  \w     71.00  95.00   1.00   40.00    --  100.00  61.00-180.00   24
;
_diffrn_measurement_device 'four-circle diffractometer'
_diffrn_measurement_device_type 'SuperNova, Dual, Cu at home/near, Atlas'
_diffrn_measurement_method '\w scans'
_diffrn_orient_matrix_type 'CrysAlisPro convention (1999,Acta A55,543-557)'
_diffrn_orient_matrix_UB_11 0.0491180000
_diffrn_orient_matrix_UB_12 0.0278448000
_diffrn_orient_matrix_UB_13 0.1061222000
_diffrn_orient_matrix_UB_21 0.1040403000
_diffrn_orient_matrix_UB_22 0.1177379000
_diffrn_orient_matrix_UB_23 0.0058355000
_diffrn_orient_matrix_UB_31 -0.2018226000
_diffrn_orient_matrix_UB_32 0.0397745000
_diffrn_orient_matrix_UB_33 0.0038396000
_diffrn_radiation_monochromator mirror
_diffrn_radiation_probe x-ray
_diffrn_radiation_type CuK\a
_diffrn_radiation_wavelength 1.54184
_diffrn_reflns_av_R_equivalents 0.0347
_diffrn_reflns_av_unetI/netI 0.0272
_diffrn_reflns_Laue_measured_fraction_full 0.986
_diffrn_reflns_Laue_measured_fraction_max 0.986
_diffrn_reflns_limit_h_max 7
_diffrn_reflns_limit_h_min -8
_diffrn_reflns_limit_k_max 15
_diffrn_reflns_limit_k_min -15
_diffrn_reflns_limit_l_max 18
_diffrn_reflns_limit_l_min -18
_diffrn_reflns_number 19839
_diffrn_reflns_point_group_measured_fraction_full 0.986
_diffrn_reflns_point_group_measured_fraction_max 0.986
_diffrn_reflns_theta_full 70.632
_diffrn_reflns_theta_max 70.632
_diffrn_reflns_theta_min 3.654
_diffrn_source 'micro-focus sealed X-ray tube'
_diffrn_source_type 'SuperNova (Cu) X-ray Source'
_exptl_absorpt_coefficient_mu 0.602
_exptl_absorpt_correction_T_max 1.000
_exptl_absorpt_correction_T_min 0.698
_exptl_absorpt_correction_type gaussian
_exptl_absorpt_process_details
;
CrysAlisPro 1.171.39.46 (Rigaku Oxford Diffraction, 2018)
Numerical absorption correction based on gaussian integration over
			a multifaceted crystal model
Empirical absorption correction using spherical harmonics,
 implemented in SCALE3 ABSPACK scaling algorithm.
;
_exptl_crystal_colour colourless
_exptl_crystal_colour_primary colourless
_exptl_crystal_density_diffrn 1.172
_exptl_crystal_description needle
_exptl_crystal_F_000 480
_exptl_crystal_size_max 0.384
_exptl_crystal_size_mid 0.03
_exptl_crystal_size_min 0.014
_refine_diff_density_max 0.205
_refine_diff_density_min -0.192
_refine_diff_density_rms 0.037
_refine_ls_extinction_coef 0.0017(3)
_refine_ls_extinction_expression Fc^*^=kFc[1+0.001xFc^2^\l^3^/sin(2\q)]^-1/4^
_refine_ls_extinction_method 'SHELXL-2018/1 (Sheldrick 2018)'
_refine_ls_goodness_of_fit_ref 1.018
_refine_ls_hydrogen_treatment constr
_refine_ls_matrix_type full
_refine_ls_number_parameters 297
_refine_ls_number_reflns 4745
_refine_ls_number_restraints 0
_refine_ls_restrained_S_all 1.018
_refine_ls_R_factor_all 0.0463
_refine_ls_R_factor_gt 0.0363
_refine_ls_shift/su_max 0.000
_refine_ls_shift/su_mean 0.000
_refine_ls_structure_factor_coef Fsqd
_refine_ls_weighting_details 'w=1/[\s^2^(Fo^2^)+(0.0477P)^2^+0.3276P] where P=(Fo^2^+2Fc^2^)/3'
_refine_ls_weighting_scheme calc
_refine_ls_wR_factor_gt 0.0895
_refine_ls_wR_factor_ref 0.0973
_reflns_Friedel_coverage 0.000
_reflns_number_gt 3946
_reflns_number_total 4745
_reflns_threshold_expression 'I > 2\s(I)'
_cod_data_source_file d0ce01704c2.cif
_cod_data_source_block kad1r
_cod_depositor_comments 'Adding full bibliography for 7242124--7242127.cif.'
_cod_original_cell_volume 1248.84(9)
_cod_database_code 7242125
_shelx_shelxl_version_number 2018/1
_chemical_oxdiff_formula 'C56 H80 O8'
_shelx_space_group_comment
;
The symmetry employed for this shelxl refinement is uniquely defined
by the following loop, which should always be used as a source of
symmetry information in preference to the above space-group names.
They are only intended as comments.
;
_reflns_odcompleteness_completeness 99.98
_reflns_odcompleteness_iscentric 1
_reflns_odcompleteness_theta 66.97
_olex2_refinement_description
;
1. Fixed Uiso
 At 1.2 times of:
  All C(H) groups, All C(H,H) groups, All C(H,H,H,H,H,H) groups
 At 1.5 times of:
  All C(H,H,H) groups
2. Others
 Sof(H25D)=Sof(H25E)=Sof(H25F)=1-FVAR(1)
 Sof(H25A)=Sof(H25B)=Sof(H25C)=FVAR(1)
3.a Secondary CH2 refined with riding coordinates:
 C7(H7A,H7B), C14(H14A,H14B), C15(H15A,H15B), C16(H16A,H16B), C19(H19A,H19B),
 C20(H20A,H20B), C22(H22A,H22B), C23(H23A,H23B), C26(H26A,H26B), C27(H27A,H27B)
3.b Aromatic/amide H refined with riding coordinates:
 C1(H1), C8(H8)
3.c Disordered Me refined as rotating group:
 C25(H25A,H25B,H25C,H25D,H25E,H25F)
3.d Idealised Me refined as rotating group:
 C17(H17A,H17B,H17C), C18(H18A,H18B,H18C), C21(H21A,H21B,H21C), C24(H24A,H24B,
 H24C), C28(H28A,H28B,H28C)
;
_olex2_date_sample_data_collection 2019-03-13
_olex2_date_sample_submission 2019-03-07
_olex2_submission_special_instructions 'No special instructions were received'
_oxdiff_exptl_absorpt_empirical_details
;
Empirical correction (ABSPACK) includes:
- Absorption correction using spherical harmonics
- Frame scaling
;
_oxdiff_exptl_absorpt_empirical_full_max 2.019
_oxdiff_exptl_absorpt_empirical_full_min 0.793

loop_
_space_group_symop_operation_xyz
'x, y, z'
'-x, -y, -z'

loop_
_atom_site_label
_atom_site_type_symbol
_atom_site_fract_x
_atom_site_fract_y
_atom_site_fract_z
_atom_site_U_iso_or_equiv
_atom_site_adp_type
_atom_site_occupancy
_atom_site_site_symmetry_order
_atom_site_calc_flag
_atom_site_refinement_flags_posn
_atom_site_refinement_flags_adp
_atom_site_refinement_flags_occupancy
_atom_site_disorder_assembly
_atom_site_disorder_group
O1 O 0.29225(13) 0.75149(7) 0.34575(5) 0.0206(2) Uani 1 1 d . . . . .
O2 O 0.80675(13) 0.87733(7) 0.62189(6) 0.0215(2) Uani 1 1 d . . . . .
O3 O 0.86211(14) 0.76244(7) 0.88108(6) 0.0221(2) Uani 1 1 d . . . . .
O4 O 1.14187(13) 0.44306(7) 0.77047(6) 0.0212(2) Uani 1 1 d . . . . .
C1 C 0.34773(19) 0.66617(10) 0.55840(8) 0.0195(3) Uani 1 1 d . . . . .
H1 H 0.278145 0.615355 0.584195 0.023 Uiso 1 1 calc R . . . .
C2 C 0.26545(19) 0.67052(10) 0.47013(8) 0.0189(3) Uani 1 1 d . . . . .
C3 C 0.36764(19) 0.74750(10) 0.43437(8) 0.0188(3) Uani 1 1 d . . . . .
C4 C 0.55078(19) 0.81616(10) 0.48291(8) 0.0197(3) Uani 1 1 d . . . . .
C5 C 0.62931(19) 0.80715(10) 0.57069(8) 0.0189(2) Uani 1 1 d . . . . .
C6 C 0.52862(19) 0.73382(10) 0.61011(8) 0.0190(3) Uani 1 1 d . . . . .
C7 C 0.6044(2) 0.73310(10) 0.70844(8) 0.0209(3) Uani 1 1 d . . . . .
H7A H 0.486216 0.713947 0.735105 0.025 Uiso 1 1 calc R . . . .
H7B H 0.673148 0.809083 0.744309 0.025 Uiso 1 1 calc R . . . .
C8 C 0.76973(19) 0.56733(10) 0.65063(8) 0.0195(3) Uani 1 1 d . . . . .
H8 H 0.691015 0.555133 0.590606 0.023 Uiso 1 1 calc R . . . .
C9 C 0.74783(19) 0.65507(10) 0.72208(8) 0.0191(3) Uani 1 1 d . . . . .
C10 C 0.86436(19) 0.67029(10) 0.80994(8) 0.0198(3) Uani 1 1 d . . . . .
C11 C 0.99678(19) 0.60082(10) 0.82765(8) 0.0209(3) Uani 1 1 d . . . . .
C12 C 1.01415(18) 0.51455(10) 0.75375(8) 0.0191(2) Uani 1 1 d . . . . .
C13 C 0.90336(19) 0.49701(10) 0.66448(8) 0.0190(3) Uani 1 1 d . . . . .
C14 C 0.92964(19) 0.40427(10) 0.58509(8) 0.0202(3) Uani 1 1 d . . . . .
H14A H 0.998158 0.437071 0.543191 0.024 Uiso 1 1 calc R . . . .
H14B H 1.018484 0.359133 0.610144 0.024 Uiso 1 1 calc R . . . .
C15 C 0.1548(2) 0.82647(11) 0.33902(9) 0.0256(3) Uani 1 1 d . . . . .
H15A H 0.217359 0.901696 0.378963 0.031 Uiso 1 1 calc R . . . .
H15B H 0.029744 0.801591 0.358896 0.031 Uiso 1 1 calc R . . . .
C16 C 0.1074(2) 0.82698(12) 0.23894(9) 0.0294(3) Uani 1 1 d . . . . .
H16A H -0.004855 0.867056 0.229936 0.035 Uiso 1 1 calc R . . . .
H16B H 0.061755 0.749857 0.199557 0.035 Uiso 1 1 calc R . . . .
C17 C 0.2862(3) 0.88056(13) 0.20809(10) 0.0363(3) Uani 1 1 d . . . . .
H17A H 0.249977 0.873632 0.141941 0.054 Uiso 1 1 calc GR . . . .
H17B H 0.400281 0.843740 0.219729 0.054 Uiso 1 1 calc GR . . . .
H17C H 0.323951 0.958964 0.242639 0.054 Uiso 1 1 calc GR . . . .
C18 C 0.6566(2) 0.89735(10) 0.44132(9) 0.0241(3) Uani 1 1 d . . . . .
H18A H 0.571746 0.951282 0.432392 0.036 Uiso 1 1 calc GR . . . .
H18B H 0.681913 0.857795 0.381626 0.036 Uiso 1 1 calc GR . . . .
H18C H 0.785173 0.935857 0.482865 0.036 Uiso 1 1 calc GR . . . .
C19 C 0.98576(19) 0.83536(11) 0.60376(9) 0.0229(3) Uani 1 1 d . . . . .
H19A H 1.000046 0.832054 0.539751 0.028 Uiso 1 1 calc R . . . .
H19B H 0.976759 0.759848 0.611133 0.028 Uiso 1 1 calc R . . . .
C20 C 1.1649(2) 0.91205(11) 0.67145(9) 0.0242(3) Uani 1 1 d . . . . .
H20A H 1.159989 0.988818 0.669502 0.029 Uiso 1 1 calc R . . . .
H20B H 1.289909 0.893254 0.652035 0.029 Uiso 1 1 calc R . . . .
C21 C 1.1739(2) 0.90657(13) 0.77011(10) 0.0329(3) Uani 1 1 d . . . . .
H21A H 1.183989 0.831468 0.773167 0.049 Uiso 1 1 calc GR . . . .
H21B H 1.051426 0.925967 0.790233 0.049 Uiso 1 1 calc GR . . . .
H21C H 1.292154 0.958745 0.810583 0.049 Uiso 1 1 calc GR . . . .
C22 C 0.7061(2) 0.75140(11) 0.93247(9) 0.0264(3) Uani 1 1 d . . . . .
H22A H 0.715281 0.689163 0.959927 0.032 Uiso 1 1 calc R . . . .
H22B H 0.571793 0.736840 0.891496 0.032 Uiso 1 1 calc R . . . .
C23 C 0.7355(2) 0.85884(11) 1.00763(9) 0.0274(3) Uani 1 1 d . . . . .
H23A H 0.867688 0.870357 1.049593 0.033 Uiso 1 1 calc R . . . .
H23B H 0.629343 0.853814 1.044219 0.033 Uiso 1 1 calc R . . . .
C24 C 0.7273(2) 0.95749(11) 0.96869(10) 0.0297(3) Uani 1 1 d . . . . .
H24A H 0.594442 0.948010 0.929279 0.045 Uiso 1 1 calc GR . . . .
H24B H 0.831765 0.962600 0.932175 0.045 Uiso 1 1 calc GR . . . .
H24C H 0.750261 1.025341 1.019563 0.045 Uiso 1 1 calc GR . . . .
C25 C 1.1175(2) 0.61900(12) 0.92359(9) 0.0278(3) Uani 1 1 d . . . . .
H25A H 1.192788 0.695208 0.946681 0.033 Uiso 0.637(17) 1 calc GR . P . .
H25B H 1.211972 0.567693 0.921882 0.033 Uiso 0.637(17) 1 calc GR . P . .
H25C H 1.026026 0.605902 0.964566 0.033 Uiso 0.637(17) 1 calc GR . P . .
H25D H 1.094403 0.550661 0.942072 0.033 Uiso 0.363(17) 1 calc GR . P . .
H25E H 1.075219 0.678176 0.966870 0.033 Uiso 0.363(17) 1 calc GR . P . .
H25F H 1.261165 0.639967 0.924186 0.033 Uiso 0.363(17) 1 calc GR . P . .
C26 C 1.34233(19) 0.47605(11) 0.75752(9) 0.0233(3) Uani 1 1 d . . . . .
H26A H 1.401886 0.551204 0.798413 0.028 Uiso 1 1 calc R . . . .
H26B H 1.338305 0.477357 0.692785 0.028 Uiso 1 1 calc R . . . .
C27 C 1.4680(2) 0.39487(11) 0.78005(9) 0.0268(3) Uani 1 1 d . . . . .
H27A H 1.602491 0.413076 0.765665 0.032 Uiso 1 1 calc R . . . .
H27B H 1.403552 0.319802 0.740327 0.032 Uiso 1 1 calc R . . . .
C28 C 1.4943(3) 0.39443(14) 0.88059(10) 0.0377(4) Uani 1 1 d . . . . .
H28A H 1.577036 0.340191 0.891252 0.057 Uiso 1 1 calc GR . . . .
H28B H 1.361812 0.374759 0.894998 0.057 Uiso 1 1 calc GR . . . .
H28C H 1.560873 0.468066 0.920346 0.057 Uiso 1 1 calc GR . . . .

loop_
_atom_site_aniso_label
_atom_site_aniso_U_11
_atom_site_aniso_U_22
_atom_site_aniso_U_33
_atom_site_aniso_U_23
_atom_site_aniso_U_13
_atom_site_aniso_U_12
O1 0.0259(5) 0.0204(4) 0.0172(4) 0.0078(3) 0.0019(3) 0.0086(4)
O2 0.0189(4) 0.0198(4) 0.0228(4) 0.0024(3) 0.0013(3) 0.0036(3)
O3 0.0249(5) 0.0205(4) 0.0187(4) 0.0035(3) 0.0030(3) 0.0026(3)
O4 0.0182(4) 0.0224(4) 0.0249(4) 0.0116(3) 0.0015(3) 0.0045(3)
C1 0.0232(6) 0.0164(6) 0.0210(6) 0.0076(5) 0.0048(5) 0.0059(5)
C2 0.0208(6) 0.0163(6) 0.0199(5) 0.0051(4) 0.0029(5) 0.0064(5)
C3 0.0239(6) 0.0181(6) 0.0159(5) 0.0057(4) 0.0028(5) 0.0085(5)
C4 0.0231(6) 0.0163(6) 0.0214(6) 0.0063(5) 0.0055(5) 0.0064(5)
C5 0.0192(6) 0.0162(6) 0.0199(6) 0.0027(4) 0.0021(5) 0.0049(5)
C6 0.0221(6) 0.0173(6) 0.0186(6) 0.0051(4) 0.0025(5) 0.0083(5)
C7 0.0255(7) 0.0196(6) 0.0178(6) 0.0060(5) 0.0019(5) 0.0062(5)
C8 0.0209(6) 0.0187(6) 0.0176(5) 0.0068(5) -0.0003(5) 0.0015(5)
C9 0.0193(6) 0.0183(6) 0.0198(6) 0.0080(5) 0.0017(5) 0.0012(5)
C10 0.0230(6) 0.0171(6) 0.0179(5) 0.0050(4) 0.0018(5) 0.0012(5)
C11 0.0199(6) 0.0230(6) 0.0195(6) 0.0092(5) 0.0004(5) 0.0012(5)
C12 0.0175(6) 0.0188(6) 0.0223(6) 0.0101(5) 0.0012(5) 0.0026(5)
C13 0.0192(6) 0.0176(6) 0.0195(6) 0.0071(5) 0.0012(5) 0.0007(5)
C14 0.0197(6) 0.0198(6) 0.0217(6) 0.0080(5) 0.0017(5) 0.0043(5)
C15 0.0309(7) 0.0262(7) 0.0250(6) 0.0116(5) 0.0059(5) 0.0143(6)
C16 0.0360(8) 0.0297(7) 0.0249(6) 0.0125(5) 0.0000(6) 0.0126(6)
C17 0.0492(10) 0.0358(8) 0.0318(7) 0.0197(6) 0.0101(7) 0.0133(7)
C18 0.0278(7) 0.0214(6) 0.0231(6) 0.0080(5) 0.0047(5) 0.0026(5)
C19 0.0207(6) 0.0226(6) 0.0253(6) 0.0045(5) 0.0055(5) 0.0065(5)
C20 0.0212(6) 0.0224(6) 0.0288(6) 0.0079(5) 0.0043(5) 0.0028(5)
C21 0.0266(7) 0.0392(8) 0.0293(7) 0.0114(6) -0.0019(6) -0.0002(6)
C22 0.0314(7) 0.0253(7) 0.0214(6) 0.0064(5) 0.0068(5) 0.0008(5)
C23 0.0331(7) 0.0275(7) 0.0202(6) 0.0052(5) 0.0056(5) 0.0037(6)
C24 0.0329(8) 0.0276(7) 0.0292(7) 0.0072(5) 0.0067(6) 0.0089(6)
C25 0.0289(7) 0.0327(7) 0.0207(6) 0.0075(5) -0.0011(5) 0.0088(6)
C26 0.0176(6) 0.0267(7) 0.0250(6) 0.0098(5) 0.0009(5) 0.0020(5)
C27 0.0232(7) 0.0275(7) 0.0275(6) 0.0045(5) 0.0010(5) 0.0080(5)
C28 0.0425(9) 0.0417(9) 0.0306(7) 0.0134(6) -0.0026(6) 0.0189(7)

loop_
_atom_type_symbol
_atom_type_description
_atom_type_scat_dispersion_real
_atom_type_scat_dispersion_imag
_atom_type_scat_source
C C 0.0181 0.0091 'International Tables Vol C Tables 4.2.6.8 and 6.1.1.4'
H H 0.0000 0.0000 'International Tables Vol C Tables 4.2.6.8 and 6.1.1.4'
O O 0.0492 0.0322 'International Tables Vol C Tables 4.2.6.8 and 6.1.1.4'

loop_
_exptl_crystal_face_index_h
_exptl_crystal_face_index_k
_exptl_crystal_face_index_l
_exptl_crystal_face_perp_dist
0 0 9 0.0029
0 0 -9 0.0109
-4 1 1 0.1911
4 -1 -1 0.1911
0 -8 1 0.0157
0 8 -1 0.0117

loop_
_geom_angle_atom_site_label_1
_geom_angle_atom_site_label_2
_geom_angle_atom_site_label_3
_geom_angle
_geom_angle_site_symmetry_1
_geom_angle_site_symmetry_3
_geom_angle_publ_flag
C3 O1 C15 115.56(9) . . ?
C5 O2 C19 113.50(9) . . ?
C10 O3 C22 116.10(9) . . ?
C12 O4 C26 113.30(9) . . ?
C6 C1 C2 122.25(11) . . ?
C1 C2 C3 117.96(11) . . ?
C1 C2 C14 121.41(11) . 2_666 ?
C3 C2 C14 120.62(10) . 2_666 ?
O1 C3 C2 119.17(11) . . ?
O1 C3 C4 118.73(11) . . ?
C2 C3 C4 121.98(11) . . ?
C3 C4 C5 117.87(11) . . ?
C3 C4 C18 120.17(11) . . ?
C5 C4 C18 121.96(11) . . ?
O2 C5 C4 119.07(11) . . ?
O2 C5 C6 118.93(10) . . ?
C6 C5 C4 121.90(11) . . ?
C1 C6 C5 117.98(11) . . ?
C1 C6 C7 120.61(11) . . ?
C5 C6 C7 121.26(11) . . ?
C6 C7 C9 116.56(10) . . ?
C13 C8 C9 122.15(11) . . ?
C8 C9 C7 123.05(11) . . ?
C8 C9 C10 117.62(11) . . ?
C10 C9 C7 119.34(11) . . ?
O3 C10 C9 119.62(11) . . ?
O3 C10 C11 117.81(10) . . ?
C11 C10 C9 122.36(11) . . ?
C10 C11 C12 117.84(11) . . ?
C10 C11 C25 120.76(11) . . ?
C12 C11 C25 121.40(11) . . ?
O4 C12 C11 118.65(10) . . ?
O4 C12 C13 119.42(11) . . ?
C11 C12 C13 121.91(11) . . ?
C8 C13 C12 118.09(11) . . ?
C8 C13 C14 121.26(10) . . ?
C12 C13 C14 120.65(11) . . ?
C2 C14 C13 114.06(10) 2_666 . ?
O1 C15 C16 107.15(10) . . ?
C15 C16 C17 113.04(12) . . ?
O2 C19 C20 108.07(10) . . ?
C19 C20 C21 113.49(11) . . ?
O3 C22 C23 107.31(10) . . ?
C22 C23 C24 112.15(11) . . ?
O4 C26 C27 108.60(10) . . ?
C26 C27 C28 113.05(11) . . ?

loop_
_geom_bond_atom_site_label_1
_geom_bond_atom_site_label_2
_geom_bond_distance
_geom_bond_site_symmetry_2
_geom_bond_publ_flag
O1 C3 1.3863(14) . ?
O1 C15 1.4408(15) . ?
O2 C5 1.3871(15) . ?
O2 C19 1.4422(15) . ?
O3 C10 1.3885(15) . ?
O3 C22 1.4350(16) . ?
O4 C12 1.3874(15) . ?
O4 C26 1.4367(15) . ?
C1 C2 1.3942(17) . ?
C1 C6 1.3939(18) . ?
C2 C3 1.3954(17) . ?
C2 C14 1.5095(17) 2_666 ?
C3 C4 1.3975(18) . ?
C4 C5 1.4021(17) . ?
C4 C18 1.5049(17) . ?
C5 C6 1.3943(17) . ?
C6 C7 1.5124(16) . ?
C7 C9 1.5179(17) . ?
C8 C9 1.3960(17) . ?
C8 C13 1.3943(18) . ?
C9 C10 1.3998(17) . ?
C10 C11 1.3936(18) . ?
C11 C12 1.3973(18) . ?
C11 C25 1.5079(17) . ?
C12 C13 1.3980(17) . ?
C13 C14 1.5192(17) . ?
C15 C16 1.5141(17) . ?
C16 C17 1.516(2) . ?
C19 C20 1.5085(18) . ?
C20 C21 1.5191(18) . ?
C22 C23 1.5130(18) . ?
C23 C24 1.5227(19) . ?
C26 C27 1.5026(18) . ?
C27 C28 1.5202(19) . ?

loop_
_exptl_oxdiff_crystal_face_indexfrac_h
_exptl_oxdiff_crystal_face_indexfrac_k
_exptl_oxdiff_crystal_face_indexfrac_l
_exptl_oxdiff_crystal_face_x
_exptl_oxdiff_crystal_face_y
_exptl_oxdiff_crystal_face_z
0.0000 0.0000 9.0000 0.9551 0.0525 0.0346
-0.0000 -0.0000 -9.0000 -0.9551 -0.0525 -0.0346
-4.0000 1.0000 1.0000 -0.0625 -0.2926 0.8509
4.0000 -1.0000 -1.0000 0.0625 0.2926 -0.8509
0.0000 -8.0000 1.0000 -0.1166 -0.9361 -0.3144
-0.0000 8.0000 -1.0000 0.1166 0.9361 0.3144
